data_4500582
loop_
_publ_author_name
'Xu, Jing'
'Cheng, Jianwen'
'Su, Weiping'
'Hong, Maochun'

_publ_section_title
;
 Effect of Lanthanide Contraction on Crystal Structures of
 Three-Dimensional Lanthanide Based Metal--Organic Frameworks with
 Thiophene-2,5-Dicarboxylate and Oxalate
;
_journal_issue 6
_journal_name_full 'Crystal Growth &amp; Design'
_journal_page_first 2294
_journal_paper_doi 10.1021/cg101736e
_journal_volume 11
_journal_year 2011
_chemical_formula_sum 'C7 H8 Gd O9 S'
_chemical_formula_weight 425.44
_chemical_name_systematic
; 
 ? 
;
_space_group_IT_number 14
_symmetry_cell_setting monoclinic
_symmetry_space_group_name_Hall '-P 2ybc'
_symmetry_space_group_name_H-M 'P 1 21/c 1'
_atom_sites_solution_hydrogens geom
_atom_sites_solution_primary direct
_atom_sites_solution_secondary difmap
_audit_creation_method SHELXL-97
_cell_angle_alpha 90.00
_cell_angle_beta 110.334(4)
_cell_angle_gamma 90.00
_cell_formula_units_Z 4
_cell_length_a 8.531(2)
_cell_length_b 17.790(4)
_cell_length_c 7.979(2)
_cell_measurement_reflns_used 3108
_cell_measurement_temperature 293(2)
_cell_measurement_theta_max 27.4797
_cell_measurement_theta_min 2.2895
_cell_volume 1135.5(5)
_computing_cell_refinement 'CrystalClear (Rigaku Corp., 2000)'
_computing_data_collection 'CrystalClear (Rigaku Corp., 2000)'
_computing_data_reduction 'CrystalClear (Rigaku Corp., 2000)'
_computing_molecular_graphics SHELXTL
_computing_publication_material SHELXTL
_computing_structure_refinement 'SHELXL-97 (Sheldrick, 1997)'
_computing_structure_solution 'SHELXS-97 (Sheldrick, 1990)'
_diffrn_ambient_temperature 293(2)
_diffrn_measured_fraction_theta_full 0.989
_diffrn_measured_fraction_theta_max 0.989
_diffrn_measurement_device_type 'SCXmini CCD'
_diffrn_measurement_method CCD_Profile_fitting
_diffrn_radiation_monochromator graphite
_diffrn_radiation_source 'fine-focus sealed tube'
_diffrn_radiation_type MoK\a
_diffrn_radiation_wavelength 0.71073
_diffrn_reflns_av_R_equivalents 0.0380
_diffrn_reflns_av_sigmaI/netI 0.0422
_diffrn_reflns_limit_h_max 11
_diffrn_reflns_limit_h_min -8
_diffrn_reflns_limit_k_max 23
_diffrn_reflns_limit_k_min -22
_diffrn_reflns_limit_l_max 9
_diffrn_reflns_limit_l_min -10
_diffrn_reflns_number 8884
_diffrn_reflns_theta_full 27.48
_diffrn_reflns_theta_max 27.48
_diffrn_reflns_theta_min 2.29
_diffrn_standards_decay_% none
_diffrn_standards_interval_count none
_diffrn_standards_interval_time none
_diffrn_standards_number none
_exptl_absorpt_coefficient_mu 6.063
_exptl_absorpt_correction_T_max 0.738
_exptl_absorpt_correction_T_min 0.329
_exptl_absorpt_correction_type multi-scan
_exptl_absorpt_process_details 'SADABS (Sheldrick, 1996)'
_exptl_crystal_colour Colorless
_exptl_crystal_density_diffrn 2.489
_exptl_crystal_density_method 'not measured'
_exptl_crystal_description Prism
_exptl_crystal_F_000 808
_exptl_crystal_size_max 0.1900
_exptl_crystal_size_mid 0.1800
_exptl_crystal_size_min 0.0500
_refine_diff_density_max 2.991
_refine_diff_density_min -1.523
_refine_diff_density_rms 0.364
_refine_ls_extinction_coef 0.0124(8)
_refine_ls_extinction_expression Fc^*^=kFc[1+0.001xFc^2^\l^3^/sin(2\q)]^-1/4^
_refine_ls_extinction_method SHELXL
_refine_ls_goodness_of_fit_ref 1.151
_refine_ls_hydrogen_treatment constr
_refine_ls_matrix_type full
_refine_ls_number_parameters 164
_refine_ls_number_reflns 2577
_refine_ls_number_restraints 0
_refine_ls_restrained_S_all 1.151
_refine_ls_R_factor_all 0.0395
_refine_ls_R_factor_gt 0.0383
_refine_ls_shift/su_max 0.001
_refine_ls_shift/su_mean 0.000
_refine_ls_structure_factor_coef Fsqd
_refine_ls_weighting_details 'calc w=1/[\s^2^(Fo^2^)+(0.0592P)^2^+1.8918P] where P=(Fo^2^+2Fc^2^)/3'
_refine_ls_weighting_scheme calc
_refine_ls_wR_factor_gt 0.1074
_refine_ls_wR_factor_ref 0.1088
_reflns_number_gt 2479
_reflns_number_total 2577
_reflns_threshold_expression >2sigma(I)
_cod_data_source_file cg101736e_si_004.cif
_cod_data_source_block 1
_cod_depositor_comments
;
The following automatic conversions were performed:

'_symmetry_cell_setting' value 'Monoclinic' changed to 'monoclinic'
according to /home/saulius/struct/CIF-dictionaries/cif_core.dic
dictionary named 'cif_core.dic' version 2.4.1 from
2010-06-29.

'_exptl_absorpt_correction_type' value 'Multi-scan'
changed to 'multi-scan' according to
/home/saulius/struct/CIF-dictionaries/cif_core.dic dictionary named
'cif_core.dic' version 2.4.1 from 2010-06-29.

Automatic conversion script
Id: cif_fix_values 1715 2011-07-08 13:25:40Z adriana 
;
_cod_original_cell_volume 1135.4(5)
_cod_original_sg_symbol_H-M P2(1)/c
_cod_database_code 4500582

loop_
_symmetry_equiv_pos_as_xyz
'x, y, z'
'-x, y+1/2, -z+1/2'
'-x, -y, -z'
'x, -y-1/2, z-1/2'

loop_
_atom_site_label
_atom_site_type_symbol
_atom_site_fract_x
_atom_site_fract_y
_atom_site_fract_z
_atom_site_U_iso_or_equiv
_atom_site_adp_type
_atom_site_occupancy
_atom_site_symmetry_multiplicity
_atom_site_calc_flag
_atom_site_refinement_flags
Gd Gd 0.21616(3) 0.477619(12) 0.25399(3) 0.01725(16) Uani 1 1 d .
S S -0.19641(16) 0.23567(7) 0.12508(17) 0.0264(3) Uani 1 1 d .
O1 O 0.0192(5) 0.3761(2) 0.2324(5) 0.0306(9) Uani 1 1 d .
O2 O -0.1250(5) 0.44159(19) -0.0051(5) 0.0257(8) Uani 1 1 d .
O3 O -0.6035(5) 0.1167(2) -0.0922(5) 0.0288(8) Uani 1 1 d .
O4 O -0.3501(5) 0.0809(2) 0.0860(5) 0.0301(9) Uani 1 1 d .
O5 O 0.1997(5) 0.4628(2) 0.5557(5) 0.0262(8) Uani 1 1 d .
O6 O 0.0213(5) 0.4589(2) 0.7048(5) 0.0251(7) Uani 1 1 d .
O7 O 0.2305(5) 0.3961(2) 0.0140(5) 0.0289(8) Uani 1 1 d .
H7A H 0.3216 0.3803 0.0057 0.035 Uiso 1 1 d R
H7B H 0.1544 0.3906 -0.0875 0.035 Uiso 1 1 d R
O8 O 0.4863(5) 0.4922(2) 0.1898(6) 0.0303(9) Uani 1 1 d .
H8A H 0.5836 0.5020 0.2629 0.036 Uiso 1 1 d R
H8B H 0.4914 0.4507 0.1394 0.036 Uiso 1 1 d R
O9 O 0.1744(6) 0.2400(3) 0.0129(6) 0.0473(11) Uani 1 1 d .
H9A H 0.1862 0.1927 0.0090 0.057 Uiso 1 1 d R
H9B H 0.1236 0.2489 0.0855 0.057 Uiso 1 1 d R
C1 C -0.2379(7) 0.3261(3) 0.0441(6) 0.0217(10) Uani 1 1 d .
C2 C -0.3981(7) 0.3333(3) -0.0717(7) 0.0270(11) Uani 1 1 d .
H2A H -0.4427 0.3784 -0.1269 0.032 Uiso 1 1 calc R
C3 C -0.4890(7) 0.2656(3) -0.0991(6) 0.0242(10) Uani 1 1 d .
H3A H -0.5997 0.2607 -0.1742 0.029 Uiso 1 1 calc R
C4 C -0.3947(6) 0.2076(3) -0.0017(7) 0.0229(10) Uani 1 1 d .
C5 C -0.1070(6) 0.3847(3) 0.0940(6) 0.0207(10) Uani 1 1 d .
C6 C -0.4525(6) 0.1287(3) -0.0019(6) 0.0199(10) Uani 1 1 d .
C7 C 0.0649(7) 0.4772(2) 0.5754(7) 0.0197(11) Uani 1 1 d .

loop_
_atom_site_aniso_label
_atom_site_aniso_U_11
_atom_site_aniso_U_22
_atom_site_aniso_U_33
_atom_site_aniso_U_23
_atom_site_aniso_U_13
_atom_site_aniso_U_12
Gd 0.0187(2) 0.0157(2) 0.0167(2) 0.00063(6) 0.00527(14) 0.00047(7)
S 0.0214(6) 0.0207(6) 0.0292(6) 0.0061(5) -0.0014(5) -0.0044(4)
O1 0.027(2) 0.0284(19) 0.0285(19) 0.0023(14) -0.0003(15) -0.0075(15)
O2 0.032(2) 0.0209(17) 0.0221(17) 0.0032(13) 0.0065(15) -0.0047(15)
O3 0.027(2) 0.0239(18) 0.031(2) -0.0053(14) 0.0049(16) -0.0092(15)
O4 0.035(2) 0.0196(18) 0.035(2) 0.0057(15) 0.0109(18) 0.0035(15)
O5 0.021(2) 0.0346(19) 0.0211(18) 0.0028(15) 0.0053(15) 0.0051(16)
O6 0.028(2) 0.0288(17) 0.0209(17) 0.0052(15) 0.0117(15) 0.0069(16)
O7 0.031(2) 0.032(2) 0.0202(17) -0.0033(14) 0.0046(15) 0.0054(16)
O8 0.023(2) 0.0292(19) 0.036(2) -0.0033(17) 0.0072(17) -0.0015(16)
O9 0.046(3) 0.038(2) 0.055(3) -0.012(2) 0.013(2) -0.004(2)
C1 0.026(3) 0.017(2) 0.021(2) -0.0007(17) 0.007(2) -0.0043(19)
C2 0.029(3) 0.020(2) 0.028(3) 0.0036(19) 0.006(2) -0.001(2)
C3 0.023(3) 0.021(2) 0.023(2) 0.0036(18) 0.000(2) 0.0001(19)
C4 0.023(3) 0.018(2) 0.024(2) -0.0028(18) 0.004(2) -0.0044(18)
C5 0.023(3) 0.019(2) 0.020(2) -0.0005(17) 0.0070(19) -0.0053(18)
C6 0.024(3) 0.017(2) 0.020(2) -0.0014(16) 0.0092(19) -0.0042(17)
C7 0.022(3) 0.020(2) 0.015(2) -0.0005(15) 0.004(2) 0.0019(16)

loop_
_atom_type_symbol
_atom_type_description
_atom_type_scat_dispersion_real
_atom_type_scat_dispersion_imag
_atom_type_scat_source
C C 0.0033 0.0016 'International Tables Vol C Tables 4.2.6.8 and 6.1.1.4'
O O 0.0106 0.0060 'International Tables Vol C Tables 4.2.6.8 and 6.1.1.4'
S S 0.1246 0.1234 'International Tables Vol C Tables 4.2.6.8 and 6.1.1.4'
Gd Gd -0.1653 3.9035 'International Tables Vol C Tables 4.2.6.8 and 6.1.1.4'
H H 0.0000 0.0000 'International Tables Vol C Tables 4.2.6.8 and 6.1.1.4'

loop_
_geom_angle_atom_site_label_1
_geom_angle_atom_site_label_2
_geom_angle_atom_site_label_3
_geom_angle
_geom_angle_site_symmetry_1
_geom_angle_site_symmetry_3
O4 Gd O3 100.04(15) 2 4_666
O4 Gd O2 86.28(12) 2 3_565
O3 Gd O2 148.47(14) 4_666 3_565
O4 Gd O1 146.08(14) 2 .
O3 Gd O1 79.31(14) 4_666 .
O2 Gd O1 112.11(12) 3_565 .
O4 Gd O7 139.42(15) 2 .
O3 Gd O7 77.30(13) 4_666 .
O2 Gd O7 78.03(13) 3_565 .
O1 Gd O7 74.02(14) . .
O4 Gd O6 80.27(14) 2 3_566
O3 Gd O6 133.84(13) 4_666 3_566
O2 Gd O6 77.59(13) 3_565 3_566
O1 Gd O6 76.57(13) . 3_566
O7 Gd O6 130.68(13) . 3_566
O4 Gd O5 74.37(14) 2 .
O3 Gd O5 70.08(14) 4_666 .
O2 Gd O5 140.56(13) 3_565 .
O1 Gd O5 73.64(13) . .
O7 Gd O5 137.40(13) . .
O6 Gd O5 65.62(12) 3_566 .
O4 Gd O8 73.75(14) 2 .
O3 Gd O8 72.52(14) 4_666 .
O2 Gd O8 79.88(14) 3_565 .
O1 Gd O8 135.55(14) . .
O7 Gd O8 66.80(14) . .
O6 Gd O8 146.46(13) 3_566 .
O5 Gd O8 124.69(13) . .
C4 S C1 91.1(2) . .
C5 O1 Gd 109.3(3) . .
C5 O2 Gd 162.2(3) . 3_565
C6 O3 Gd 141.7(3) . 4_465
C6 O4 Gd 166.6(4) . 2_545
C7 O5 Gd 118.0(3) . .
C7 O6 Gd 119.2(3) . 3_566
Gd O7 H7A 123.7 . .
Gd O7 H7B 125.9 . .
H7A O7 H7B 107.7 . .
Gd O8 H8A 128.3 . .
Gd O8 H8B 101.8 . .
H8A O8 H8B 107.7 . .
H9A O9 H9B 107.7 . .
C2 C1 C5 126.9(4) . .
C2 C1 S 111.7(4) . .
C5 C1 S 121.4(4) . .
C1 C2 C3 113.1(4) . .
C1 C2 H2A 123.5 . .
C3 C2 H2A 123.5 . .
C4 C3 C2 111.9(4) . .
C4 C3 H3A 124.0 . .
C2 C3 H3A 124.0 . .
C3 C4 C6 125.5(4) . .
C3 C4 S 112.3(4) . .
C6 C4 S 122.3(4) . .
O1 C5 O2 122.1(4) . .
O1 C5 C1 119.1(4) . .
O2 C5 C1 118.8(4) . .
O4 C6 O3 125.9(5) . .
O4 C6 C4 118.4(4) . .
O3 C6 C4 115.7(4) . .
O5 C7 O6 127.1(5) . .
O5 C7 C7 117.0(6) . 3_566
O6 C7 C7 115.9(6) . 3_566

loop_
_geom_bond_atom_site_label_1
_geom_bond_atom_site_label_2
_geom_bond_distance
_geom_bond_site_symmetry_2
Gd O4 2.302(4) 2
Gd O3 2.319(4) 4_666
Gd O2 2.354(3) 3_565
Gd O1 2.432(4) .
Gd O7 2.439(4) .
Gd O6 2.439(4) 3_566
Gd O5 2.474(4) .
Gd O8 2.542(4) .
S C4 1.716(5) .
S C1 1.723(5) .
O1 C5 1.256(6) .
O2 C5 1.260(6) .
O2 Gd 2.354(3) 3_565
O3 C6 1.256(6) .
O3 Gd 2.319(4) 4_465
O4 C6 1.246(6) .
O4 Gd 2.302(4) 2_545
O5 C7 1.240(8) .
O6 C7 1.256(7) .
O6 Gd 2.439(4) 3_566
O7 H7A 0.8500 .
O7 H7B 0.8500 .
O8 H8A 0.8500 .
O8 H8B 0.8499 .
O9 H9A 0.8501 .
O9 H9B 0.8500 .
C1 C2 1.364(7) .
C1 C5 1.479(6) .
C2 C3 1.409(7) .
C2 H2A 0.9300 .
C3 C4 1.372(7) .
C3 H3A 0.9300 .
C4 C6 1.487(6) .
C7 C7 1.551(10) 3_566

loop_
_geom_hbond_atom_site_label_D
_geom_hbond_atom_site_label_H
_geom_hbond_atom_site_label_A
_geom_hbond_distance_DH
_geom_hbond_distance_HA
_geom_hbond_distance_DA
_geom_hbond_angle_DHA
_geom_hbond_site_symmetry_A
O7 H7B O6 0.85 2.05 2.732(5) 136.7 1_554
O8 H8A O5 0.85 2.01 2.856(6) 172.4 3_666
O9 H9A O3 0.85 2.59 3.195(6) 129.2 1_655
